data_4515109
loop_
_publ_author_name
'Liu, Guo-Cheng'
'Lu, Xue'
'Li, Xiao-Wu'
'Wang, Xiu-Li'
'Xu, Na'
'Li, Yan'
'Lin, Hong-Yan'
'Chen, Yong-Qiang'

_publ_section_title
;
 Metal/Carboxylate-Induced Versatile Structures of Nine 0D \\rightarrow 3D
 Complexes with Different Fluorescent and Electrochemical Behaviors
;
_journal_issue 17
_journal_name_full 'ACS Omega'
_journal_page_first 17366
_journal_paper_doi 10.1021/acsomega.9b02124
_journal_volume 4
_journal_year 2019
_chemical_formula_moiety 'C25 H16 Cu N4 O8 S'
_chemical_formula_sum 'C25 H16 Cu N4 O8 S'
_chemical_formula_weight 596.03
_space_group_crystal_system triclinic
_space_group_IT_number 2
_space_group_name_Hall '-P 1'
_space_group_name_H-M_alt 'P -1'
_symmetry_space_group_name_Hall '-P 1'
_symmetry_space_group_name_H-M 'P -1'
_atom_sites_solution_hydrogens mixed
_audit_creation_method SHELXL-2014/7
_cell_angle_alpha 82.070(1)
_cell_angle_beta 77.035(2)
_cell_angle_gamma 66.975(1)
_cell_formula_units_Z 2
_cell_length_a 9.5351(7)
_cell_length_b 10.0206(7)
_cell_length_c 13.5083(9)
_cell_measurement_reflns_used 1838
_cell_measurement_temperature 293(2)
_cell_measurement_theta_max 25.896
_cell_measurement_theta_min 2.362
_cell_volume 1155.76(14)
_computing_cell_refinement 'SAINT (Bruker, 2007)'
_computing_data_collection 'APEX2 (Bruker, 2007)'
_computing_data_reduction 'SAINT (Bruker, 2007)'
_computing_molecular_graphics SHELXTL
_computing_publication_material SHELXTL
_computing_structure_refinement 'SHELXL-2014/7 (Sheldrick, 2014)'
_computing_structure_solution 'SHELXTL (Sheldrick, 2008)'
_diffrn_ambient_temperature 293(2)
_diffrn_measured_fraction_theta_full 0.998
_diffrn_measured_fraction_theta_max 0.998
_diffrn_measurement_device_type 'Bruker APEXII CCD'
_diffrn_measurement_method '\f and \w scans'
_diffrn_radiation_type MoK\a
_diffrn_radiation_wavelength 0.71073
_diffrn_reflns_av_R_equivalents 0.0240
_diffrn_reflns_av_unetI/netI 0.0522
_diffrn_reflns_Laue_measured_fraction_full 0.998
_diffrn_reflns_Laue_measured_fraction_max 0.998
_diffrn_reflns_limit_h_max 11
_diffrn_reflns_limit_h_min -11
_diffrn_reflns_limit_k_max 12
_diffrn_reflns_limit_k_min -12
_diffrn_reflns_limit_l_max 16
_diffrn_reflns_limit_l_min -12
_diffrn_reflns_number 7275
_diffrn_reflns_point_group_measured_fraction_full 0.998
_diffrn_reflns_point_group_measured_fraction_max 0.998
_diffrn_reflns_theta_full 25.242
_diffrn_reflns_theta_max 26.019
_diffrn_reflns_theta_min 1.549
_exptl_absorpt_coefficient_mu 1.098
_exptl_absorpt_correction_T_max 0.853
_exptl_absorpt_correction_T_min 0.694
_exptl_absorpt_correction_type multi-scan
_exptl_absorpt_process_details '(SADABS; Sheldrick, 1996)'
_exptl_crystal_colour green
_exptl_crystal_density_diffrn 1.713
_exptl_crystal_density_method 'not measured'
_exptl_crystal_description block
_exptl_crystal_F_000 606
_exptl_crystal_size_max 0.230
_exptl_crystal_size_mid 0.200
_exptl_crystal_size_min 0.150
_refine_diff_density_max 0.977
_refine_diff_density_min -0.785
_refine_diff_density_rms 0.079
_refine_ls_extinction_method none
_refine_ls_goodness_of_fit_ref 1.034
_refine_ls_hydrogen_treatment constr
_refine_ls_matrix_type full
_refine_ls_number_parameters 370
_refine_ls_number_reflns 4543
_refine_ls_number_restraints 26
_refine_ls_restrained_S_all 1.152
_refine_ls_R_factor_all 0.0683
_refine_ls_R_factor_gt 0.0473
_refine_ls_shift/su_max 0.000
_refine_ls_shift/su_mean 0.000
_refine_ls_structure_factor_coef Fsqd
_refine_ls_weighting_details 'w=1/[\s^2^(Fo^2^)+(0.0587P)^2^+0.9855P] where P=(Fo^2^+2Fc^2^)/3'
_refine_ls_weighting_scheme calc
_refine_ls_wR_factor_gt 0.1135
_refine_ls_wR_factor_ref 0.1242
_reflns_Friedel_coverage 0.000
_reflns_number_gt 3476
_reflns_number_total 4543
_reflns_threshold_expression 'I > 2\s(I)'
_cod_data_source_file ao9b02124_si_001.cif
_cod_data_source_block 9
_cod_database_code 4515109
_shelx_shelxl_version_number 2014/7
_shelx_space_group_comment
;
The symmetry employed for this shelxl refinement is uniquely defined
by the following loop, which should always be used as a source of
symmetry information in preference to the above space-group names.
They are only intended as comments.
;
_shelx_estimated_absorpt_t_min 0.786
_shelx_estimated_absorpt_t_max 0.853

loop_
_space_group_symop_operation_xyz
'x, y, z'
'-x, -y, -z'

loop_
_atom_site_label
_atom_site_type_symbol
_atom_site_fract_x
_atom_site_fract_y
_atom_site_fract_z
_atom_site_U_iso_or_equiv
_atom_site_adp_type
_atom_site_occupancy
_atom_site_site_symmetry_order
_atom_site_calc_flag
_atom_site_refinement_flags_posn
_atom_site_refinement_flags_adp
_atom_site_refinement_flags_occupancy
_atom_site_disorder_assembly
_atom_site_disorder_group
Cu1 Cu 0.04028(5) 0.32731(4) 0.59969(3) 0.02532(15) Uani 1 1 d . . . . .
S1 S -0.63074(15) 0.9000(2) 1.09521(12) 0.0911(6) Uani 1 1 d . U . . .
O1 O -0.6246(4) 0.7609(5) 0.9152(3) 0.0988(18) Uani 1 1 d . . . . .
O2 O -0.7167(6) 1.1279(7) 1.2432(5) 0.0679(17) Uani 0.6 1 d D U P A 1
O2' O -0.7312(10) 0.9927(10) 1.3140(7) 0.065(2) Uani 0.4 1 d D U P B 2
O3 O 0.0344(3) 0.1243(2) 0.61154(17) 0.0293(6) Uani 1 1 d . . . . .
O4 O 0.0771(4) 0.1539(3) 0.75896(19) 0.0389(7) Uani 1 1 d . . . . .
O5 O -0.0055(4) -0.1745(3) 1.04117(19) 0.0453(8) Uani 1 1 d . . . . .
H5A H -0.0045 -0.1950 1.1093 0.054 Uiso 1 1 d R U . . .
O6 O 0.0926(4) -0.4130(3) 1.02312(19) 0.0385(7) Uani 1 1 d . . . . .
O7 O 0.0834(3) -0.5349(2) 0.66847(18) 0.0282(6) Uani 1 1 d . . . . .
O8 O 0.0412(3) -0.3585(3) 0.54753(19) 0.0373(7) Uani 1 1 d . . . . .
N1 N -0.1856(4) 0.4122(3) 0.6703(2) 0.0286(7) Uani 1 1 d . . . . .
N2 N -0.3845(4) 0.5899(4) 0.9065(2) 0.0368(8) Uani 1 1 d . . . . .
H2 H -0.3110 0.5475 0.9404 0.044 Uiso 1 1 calc R U . . .
N3 N -0.5028(5) 1.0538(4) 1.2962(3) 0.0522(10) Uani 1 1 d . . . . .
H3 H -0.4053 1.0033 1.2800 0.063 Uiso 1 1 calc R U . C 1
N4 N -0.7371(4) 1.2519(3) 1.5247(2) 0.0291(7) Uani 1 1 d . . . . .
C1 C -0.3036(5) 0.4185(5) 0.6293(3) 0.0453(11) Uani 1 1 d . . . . .
H1 H -0.2827 0.3799 0.5665 0.054 Uiso 1 1 calc R U . . .
C2 C -0.4540(6) 0.4804(6) 0.6776(4) 0.0557(13) Uani 1 1 d . . . . .
H2A H -0.5331 0.4825 0.6471 0.067 Uiso 1 1 calc R U . . .
C3 C -0.4913(5) 0.5402(5) 0.7709(4) 0.0485(12) Uani 1 1 d . . . . .
H3A H -0.5937 0.5832 0.8037 0.058 Uiso 1 1 calc R U . . .
C4 C -0.3683(5) 0.5327(4) 0.8131(3) 0.0334(9) Uani 1 1 d . . . . .
C5 C -0.2187(4) 0.4677(4) 0.7607(3) 0.0288(8) Uani 1 1 d . . . . .
H5 H -0.1370 0.4625 0.7899 0.035 Uiso 1 1 calc R U . . .
C6 C -0.5054(5) 0.7053(5) 0.9471(3) 0.0469(11) Uani 1 1 d . . . . .
C7 C -0.4783(5) 0.7638(5) 1.0331(3) 0.0441(11) Uani 1 1 d . . . . .
C8 C -0.3469(5) 0.7328(5) 1.0702(3) 0.0458(11) Uani 1 1 d . . . . .
H8 H -0.2522 0.6610 1.0459 0.055 Uiso 1 1 calc R U . . .
C9 C -0.3698(5) 0.8207(5) 1.1488(3) 0.0484(12) Uani 1 1 d . . . . .
H9 H -0.2922 0.8134 1.1828 0.058 Uiso 1 1 calc R U . . .
C10 C -0.5163(5) 0.9166(6) 1.1698(4) 0.0610(15) Uani 1 1 d . . . . .
C11 C -0.5826(8) 1.0487(9) 1.2377(6) 0.0389(18) Uani 0.6 1 d D . P A 1
C11' C -0.6028(12) 0.9838(14) 1.2686(9) 0.041(3) Uani 0.4 1 d D U P B 2
C12 C -0.5466(5) 1.1295(4) 1.3852(3) 0.0392(10) Uani 1 1 d . . . . .
C13 C -0.4328(6) 1.1424(5) 1.4260(4) 0.0569(13) Uani 1 1 d . . . . .
H13 H -0.3299 1.1068 1.3926 0.068 Uiso 1 1 calc R U . . .
C14 C -0.4721(6) 1.2085(5) 1.5166(4) 0.0573(14) Uani 1 1 d . . . . .
H14 H -0.3962 1.2163 1.5458 0.069 Uiso 1 1 calc R U . . .
C15 C -0.6259(5) 1.2627(5) 1.5632(3) 0.0448(11) Uani 1 1 d . . . . .
H15 H -0.6527 1.3086 1.6238 0.054 Uiso 1 1 calc R U . . .
C16 C -0.6986(5) 1.1852(4) 1.4374(3) 0.0367(9) Uani 1 1 d . . . . .
H16 H -0.7764 1.1760 1.4111 0.044 Uiso 1 1 calc R U . . .
C17 C 0.0538(4) 0.0799(4) 0.7007(3) 0.0248(8) Uani 1 1 d . . . . .
C18 C 0.0554(4) -0.0690(3) 0.7377(2) 0.0199(7) Uani 1 1 d . . . . .
C19 C 0.0543(4) -0.1114(3) 0.8393(2) 0.0219(7) Uani 1 1 d . . . . .
H19 H 0.0512 -0.0469 0.8839 0.026 Uiso 1 1 calc R U . . .
C20 C 0.0580(4) -0.2493(3) 0.8762(3) 0.0213(7) Uani 1 1 d . . . . .
C21 C 0.0660(4) -0.3469(3) 0.8095(2) 0.0198(7) Uani 1 1 d . . . . .
H21 H 0.0714 -0.4401 0.8334 0.024 Uiso 1 1 calc R U . . .
C22 C 0.0661(4) -0.3053(3) 0.7064(2) 0.0178(7) Uani 1 1 d . . . . .
C23 C 0.0578(4) -0.1656(3) 0.6713(2) 0.0210(7) Uani 1 1 d . . . . .
H23 H 0.0540 -0.1364 0.6033 0.025 Uiso 1 1 calc R U . . .
C24 C 0.0529(4) -0.2899(4) 0.9870(3) 0.0246(8) Uani 1 1 d . . . . .
C25 C 0.0631(4) -0.4061(3) 0.6342(2) 0.0207(7) Uani 1 1 d . . . . .

loop_
_atom_site_aniso_label
_atom_site_aniso_U_11
_atom_site_aniso_U_22
_atom_site_aniso_U_33
_atom_site_aniso_U_23
_atom_site_aniso_U_13
_atom_site_aniso_U_12
Cu1 0.0401(3) 0.0189(2) 0.0195(2) -0.00825(17) -0.00105(19) -0.01382(19)
S1 0.0369(7) 0.1375(14) 0.0784(10) -0.0844(10) -0.0186(7) 0.0192(8)
O1 0.045(2) 0.127(4) 0.110(3) -0.089(3) -0.037(2) 0.022(2)
O2 0.056(3) 0.078(3) 0.059(3) -0.037(2) -0.018(2) 0.001(2)
O2' 0.056(4) 0.078(4) 0.066(4) -0.034(3) -0.010(3) -0.022(3)
O3 0.0549(17) 0.0195(12) 0.0171(12) -0.0019(10) -0.0069(12) -0.0173(12)
O4 0.079(2) 0.0280(14) 0.0258(14) 0.0015(11) -0.0184(14) -0.0339(14)
O5 0.093(2) 0.0275(14) 0.0152(13) -0.0061(11) -0.0054(14) -0.0236(15)
O6 0.069(2) 0.0251(14) 0.0238(14) 0.0032(11) -0.0162(14) -0.0170(13)
O7 0.0477(16) 0.0168(12) 0.0243(13) -0.0071(10) -0.0050(12) -0.0154(11)
O8 0.067(2) 0.0320(14) 0.0191(13) -0.0031(11) -0.0142(13) -0.0214(14)
N1 0.0401(19) 0.0262(16) 0.0217(15) -0.0058(13) -0.0039(14) -0.0140(14)
N2 0.0322(18) 0.046(2) 0.0269(17) -0.0178(15) -0.0050(14) -0.0045(15)
N3 0.048(2) 0.058(2) 0.039(2) -0.0319(19) 0.0097(19) -0.0086(19)
N4 0.0403(18) 0.0238(15) 0.0247(16) -0.0100(13) -0.0027(14) -0.0128(14)
C1 0.052(3) 0.057(3) 0.036(2) -0.024(2) -0.009(2) -0.023(2)
C2 0.048(3) 0.075(3) 0.057(3) -0.033(3) -0.013(2) -0.025(3)
C3 0.034(2) 0.064(3) 0.050(3) -0.029(2) -0.002(2) -0.016(2)
C4 0.038(2) 0.036(2) 0.027(2) -0.0097(17) -0.0047(17) -0.0132(18)
C5 0.036(2) 0.032(2) 0.0216(18) -0.0052(16) -0.0065(16) -0.0153(17)
C6 0.035(2) 0.062(3) 0.041(2) -0.028(2) -0.005(2) -0.009(2)
C7 0.032(2) 0.061(3) 0.035(2) -0.027(2) -0.0022(19) -0.007(2)
C8 0.034(2) 0.055(3) 0.046(3) -0.031(2) -0.002(2) -0.008(2)
C9 0.037(2) 0.062(3) 0.044(3) -0.031(2) -0.006(2) -0.006(2)
C10 0.039(3) 0.085(4) 0.047(3) -0.043(3) -0.009(2) 0.003(3)
C11 0.034(4) 0.040(4) 0.029(4) -0.019(4) 0.003(3) 0.002(4)
C11' 0.039(4) 0.046(4) 0.040(4) -0.015(3) -0.009(3) -0.013(3)
C12 0.048(3) 0.038(2) 0.031(2) -0.0183(18) 0.0043(19) -0.015(2)
C13 0.043(3) 0.059(3) 0.068(3) -0.033(3) 0.016(2) -0.024(2)
C14 0.045(3) 0.063(3) 0.075(4) -0.037(3) -0.006(3) -0.025(2)
C15 0.048(3) 0.043(2) 0.045(3) -0.024(2) -0.004(2) -0.015(2)
C16 0.041(2) 0.036(2) 0.029(2) -0.0156(18) -0.0039(18) -0.0077(18)
C17 0.034(2) 0.0195(17) 0.0207(18) -0.0035(14) -0.0012(15) -0.0107(15)
C18 0.0236(18) 0.0172(16) 0.0201(17) -0.0045(13) -0.0036(14) -0.0082(14)
C19 0.0306(19) 0.0196(16) 0.0181(17) -0.0076(14) -0.0038(14) -0.0102(14)
C20 0.0271(19) 0.0179(16) 0.0194(17) -0.0035(13) -0.0062(14) -0.0071(14)
C21 0.0268(18) 0.0144(15) 0.0185(16) -0.0020(13) -0.0039(14) -0.0076(13)
C22 0.0206(17) 0.0155(15) 0.0177(16) -0.0049(13) -0.0024(13) -0.0064(13)
C23 0.0273(18) 0.0213(17) 0.0159(16) -0.0022(14) -0.0053(14) -0.0097(14)
C24 0.035(2) 0.0259(19) 0.0172(17) -0.0029(15) -0.0062(15) -0.0140(16)
C25 0.0233(18) 0.0220(17) 0.0186(17) -0.0092(14) -0.0012(14) -0.0091(14)

loop_
_atom_type_symbol
_atom_type_description
_atom_type_scat_dispersion_real
_atom_type_scat_dispersion_imag
_atom_type_scat_source
C C 0.0033 0.0016 'International Tables Vol C Tables 4.2.6.8 and 6.1.1.4'
H H 0.0000 0.0000 'International Tables Vol C Tables 4.2.6.8 and 6.1.1.4'
N N 0.0061 0.0033 'International Tables Vol C Tables 4.2.6.8 and 6.1.1.4'
O O 0.0106 0.0060 'International Tables Vol C Tables 4.2.6.8 and 6.1.1.4'
S S 0.1246 0.1234 'International Tables Vol C Tables 4.2.6.8 and 6.1.1.4'
Cu Cu 0.3201 1.2651 'International Tables Vol C Tables 4.2.6.8 and 6.1.1.4'

loop_
_geom_angle_atom_site_label_1
_geom_angle_atom_site_label_2
_geom_angle_atom_site_label_3
_geom_angle
_geom_angle_site_symmetry_1
_geom_angle_site_symmetry_3
O7 Cu1 N4 90.41(11) 1_565 1_644
O7 Cu1 N1 88.88(11) 1_565 .
N4 Cu1 N1 177.15(12) 1_644 .
O7 Cu1 O3 144.11(10) 1_565 .
N4 Cu1 O3 90.82(11) 1_644 .
N1 Cu1 O3 91.38(11) . .
O7 Cu1 O8 129.19(10) 1_565 2_556
N4 Cu1 O8 89.84(12) 1_644 2_556
N1 Cu1 O8 88.47(11) . 2_556
O3 Cu1 O8 86.68(9) . 2_556
C7 S1 C10 91.2(2) . .
C17 O3 Cu1 103.4(2) . .
C24 O5 H5A 114.1 . .
C25 O7 Cu1 123.3(2) . 1_545
C25 O8 Cu1 159.9(2) . 2_556
C5 N1 C1 118.1(3) . .
C5 N1 Cu1 118.7(3) . .
C1 N1 Cu1 123.2(3) . .
C6 N2 C4 125.6(3) . .
C6 N2 H2 117.2 . .
C4 N2 H2 117.2 . .
C11 N3 C12 129.9(5) . .
C12 N3 C11' 122.0(5) . .
C11 N3 H3 115.0 . .
C12 N3 H3 115.0 . .
C15 N4 C16 118.9(4) . .
C15 N4 Cu1 120.3(3) . 1_466
C16 N4 Cu1 120.7(3) . 1_466
N1 C1 C2 121.5(4) . .
N1 C1 H1 119.2 . .
C2 C1 H1 119.2 . .
C1 C2 C3 121.5(4) . .
C1 C2 H2A 119.3 . .
C3 C2 H2A 119.3 . .
C2 C3 C4 116.7(4) . .
C2 C3 H3A 121.7 . .
C4 C3 H3A 121.7 . .
C5 C4 C3 119.0(3) . .
C5 C4 N2 116.5(3) . .
C3 C4 N2 124.5(4) . .
N1 C5 C4 123.2(3) . .
N1 C5 H5 118.4 . .
C4 C5 H5 118.4 . .
O1 C6 N2 123.6(4) . .
O1 C6 C7 121.7(4) . .
N2 C6 C7 114.6(4) . .
C8 C7 C6 131.1(4) . .
C8 C7 S1 111.5(3) . .
C6 C7 S1 117.4(3) . .
C7 C8 C9 112.7(4) . .
C7 C8 H8 123.7 . .
C9 C8 H8 123.7 . .
C10 C9 C8 112.5(4) . .
C10 C9 H9 123.7 . .
C8 C9 H9 123.7 . .
C9 C10 C11' 127.9(6) . .
C9 C10 C11 128.6(5) . .
C9 C10 S1 112.1(3) . .
C11' C10 S1 114.4(5) . .
C11 C10 S1 118.5(4) . .
O2 C11 N3 122.2(6) . .
O2 C11 C10 119.1(7) . .
N3 C11 C10 117.6(5) . .
O2' C11' C10 128.5(10) . .
O2' C11' N3 126.1(9) . .
C10 C11' N3 105.1(7) . .
C13 C12 C16 118.0(4) . .
C13 C12 N3 118.7(4) . .
C16 C12 N3 123.2(4) . .
C12 C13 C14 119.7(4) . .
C12 C13 H13 120.1 . .
C14 C13 H13 120.1 . .
C15 C14 C13 118.7(4) . .
C15 C14 H14 120.7 . .
C13 C14 H14 120.7 . .
N4 C15 C14 122.4(4) . .
N4 C15 H15 118.8 . .
C14 C15 H15 118.8 . .
N4 C16 C12 122.2(4) . .
N4 C16 H16 118.9 . .
C12 C16 H16 118.9 . .
O3 C17 O4 122.2(3) . .
O3 C17 C18 118.7(3) . .
O4 C17 C18 119.0(3) . .
C19 C18 C23 119.2(3) . .
C19 C18 C17 119.3(3) . .
C23 C18 C17 121.4(3) . .
C18 C19 C20 121.0(3) . .
C18 C19 H19 119.5 . .
C20 C19 H19 119.5 . .
C21 C20 C19 119.6(3) . .
C21 C20 C24 120.9(3) . .
C19 C20 C24 119.4(3) . .
C20 C21 C22 120.1(3) . .
C20 C21 H21 120.0 . .
C22 C21 H21 120.0 . .
C23 C22 C21 119.5(3) . .
C23 C22 C25 119.6(3) . .
C21 C22 C25 120.8(3) . .
C22 C23 C18 120.5(3) . .
C22 C23 H23 119.8 . .
C18 C23 H23 119.8 . .
O6 C24 O5 124.0(3) . .
O6 C24 C20 124.4(3) . .
O5 C24 C20 111.6(3) . .
O8 C25 O7 124.8(3) . .
O8 C25 C22 118.8(3) . .
O7 C25 C22 116.4(3) . .

loop_
_geom_bond_atom_site_label_1
_geom_bond_atom_site_label_2
_geom_bond_distance
_geom_bond_site_symmetry_2
Cu1 O7 1.977(2) 1_565
Cu1 N4 2.024(3) 1_644
Cu1 N1 2.035(3) .
Cu1 O3 2.040(2) .
Cu1 O8 2.233(2) 2_556
S1 C7 1.702(4) .
S1 C10 1.708(5) .
O1 C6 1.203(5) .
O2 C11 1.204(7) .
O2' C11' 1.215(9) .
O3 C17 1.253(4) .
O4 C17 1.260(4) .
O5 C24 1.316(4) .
O5 H5A 0.9168 .
O6 C24 1.206(4) .
O7 C25 1.265(4) .
O7 Cu1 1.977(2) 1_545
O8 C25 1.233(4) .
N1 C5 1.334(4) .
N1 C1 1.338(5) .
N2 C6 1.348(5) .
N2 C4 1.408(5) .
N2 H2 0.8600 .
N3 C11 1.232(8) .
N3 C12 1.404(5) .
N3 C11' 1.515(12) .
N3 H3 0.8600 .
N4 C15 1.327(5) .
N4 C16 1.342(4) .
C1 C2 1.364(6) .
C1 H1 0.9300 .
C2 C3 1.383(6) .
C2 H2A 0.9300 .
C3 C4 1.388(6) .
C3 H3A 0.9300 .
C4 C5 1.381(5) .
C5 H5 0.9300 .
C6 C7 1.483(5) .
C7 C8 1.361(6) .
C8 C9 1.398(5) .
C8 H8 0.9300 .
C9 C10 1.343(6) .
C9 H9 0.9300 .
C10 C11' 1.494(12) .
C10 C11 1.553(8) .
C12 C13 1.378(6) .
C12 C16 1.388(6) .
C13 C14 1.379(6) .
C13 H13 0.9300 .
C14 C15 1.378(6) .
C14 H14 0.9300 .
C15 H15 0.9300 .
C16 H16 0.9300 .
C17 C18 1.502(4) .
C18 C19 1.379(5) .
C18 C23 1.398(4) .
C19 C20 1.392(5) .
C19 H19 0.9300 .
C20 C21 1.389(4) .
C20 C24 1.491(5) .
C21 C22 1.398(4) .
C21 H21 0.9300 .
C22 C23 1.392(4) .
C22 C25 1.508(4) .
C23 H23 0.9300 .

loop_
_geom_hbond_atom_site_label_D
_geom_hbond_atom_site_label_H
_geom_hbond_atom_site_label_A
_geom_hbond_distance_DH
_geom_hbond_distance_HA
_geom_hbond_distance_DA
_geom_hbond_angle_DHA
_geom_hbond_site_symmetry_A
O5 H5A O4 0.92 1.80 2.648(4) 153 2_557
N2 H2 O6 0.86 2.12 2.942(4) 161 2_557

loop_
_geom_torsion_atom_site_label_1
_geom_torsion_atom_site_label_2
_geom_torsion_atom_site_label_3
_geom_torsion_atom_site_label_4
_geom_torsion
_geom_torsion_site_symmetry_1
C5 N1 C1 C2 0.3(6) .
Cu1 N1 C1 C2 -177.9(4) .
N1 C1 C2 C3 0.4(8) .
C1 C2 C3 C4 -0.6(8) .
C2 C3 C4 C5 0.1(7) .
C2 C3 C4 N2 178.9(4) .
C6 N2 C4 C5 149.5(4) .
C6 N2 C4 C3 -29.3(7) .
C1 N1 C5 C4 -0.8(6) .
Cu1 N1 C5 C4 177.5(3) .
C3 C4 C5 N1 0.6(6) .
N2 C4 C5 N1 -178.3(3) .
C4 N2 C6 O1 11.0(8) .
C4 N2 C6 C7 -166.6(4) .
O1 C6 C7 C8 -168.5(6) .
N2 C6 C7 C8 9.1(8) .
O1 C6 C7 S1 7.6(8) .
N2 C6 C7 S1 -174.7(4) .
C10 S1 C7 C8 0.8(4) .
C10 S1 C7 C6 -176.0(4) .
C6 C7 C8 C9 175.9(5) .
S1 C7 C8 C9 -0.5(6) .
C7 C8 C9 C10 -0.3(7) .
C8 C9 C10 C11' 152.9(8) .
C8 C9 C10 C11 -168.7(6) .
C8 C9 C10 S1 1.0(7) .
C7 S1 C10 C9 -1.0(5) .
C7 S1 C10 C11' -157.0(7) .
C7 S1 C10 C11 169.8(6) .
C12 N3 C11 O2 9.8(14) .
C12 N3 C11 C10 -158.1(5) .
C9 C10 C11 O2 176.0(8) .
S1 C10 C11 O2 6.8(11) .
C9 C10 C11 N3 -15.8(12) .
S1 C10 C11 N3 175.1(6) .
C9 C10 C11' O2' -130.3(13) .
S1 C10 C11' O2' 21.1(17) .
C9 C10 C11' N3 55.5(12) .
S1 C10 C11' N3 -153.2(6) .
C12 N3 C11' O2' 5.3(17) .
C12 N3 C11' C10 179.7(5) .
C11 N3 C12 C13 -166.6(7) .
C11' N3 C12 C13 155.7(7) .
C11 N3 C12 C16 17.1(9) .
C11' N3 C12 C16 -20.6(9) .
C16 C12 C13 C14 0.4(7) .
N3 C12 C13 C14 -176.1(5) .
C12 C13 C14 C15 -1.3(8) .
C16 N4 C15 C14 0.3(7) .
Cu1 N4 C15 C14 177.7(4) 1_466
C13 C14 C15 N4 1.0(8) .
C15 N4 C16 C12 -1.2(6) .
Cu1 N4 C16 C12 -178.6(3) 1_466
C13 C12 C16 N4 0.8(6) .
N3 C12 C16 N4 177.2(4) .
Cu1 O3 C17 O4 -2.7(4) .
Cu1 O3 C17 C18 179.7(3) .
O3 C17 C18 C19 -170.8(3) .
O4 C17 C18 C19 11.5(5) .
O3 C17 C18 C23 9.2(5) .
O4 C17 C18 C23 -168.5(3) .
C23 C18 C19 C20 0.9(5) .
C17 C18 C19 C20 -179.1(3) .
C18 C19 C20 C21 1.4(5) .
C18 C19 C20 C24 -178.5(3) .
C19 C20 C21 C22 -1.8(5) .
C24 C20 C21 C22 178.1(3) .
C20 C21 C22 C23 0.0(5) .
C20 C21 C22 C25 -175.6(3) .
C21 C22 C23 C18 2.4(5) .
C25 C22 C23 C18 177.9(3) .
C19 C18 C23 C22 -2.8(5) .
C17 C18 C23 C22 177.2(3) .
C21 C20 C24 O6 19.0(6) .
C19 C20 C24 O6 -161.1(4) .
C21 C20 C24 O5 -158.7(3) .
C19 C20 C24 O5 21.2(5) .
Cu1 O8 C25 O7 33.7(10) 2_556
Cu1 O8 C25 C22 -146.1(6) 2_556
Cu1 O7 C25 O8 -13.3(5) 1_545
Cu1 O7 C25 C22 166.5(2) 1_545
C23 C22 C25 O8 -5.7(5) .
C21 C22 C25 O8 169.9(3) .
C23 C22 C25 O7 174.6(3) .
C21 C22 C25 O7 -9.9(5) .
